data_4069303
loop_
_publ_author_name
'Epshteyn, Albert'
'Trunkely, Emily F.'
'Kissounko, Denis A.'
'Fettinger, James C.'
'Sita, Lawrence R.'

_publ_section_title
;
 Experimental Modeling of Selective Alkene Oligomerization: Evidence for
 Facile Metallacyclopentane Dehydrogenation Mediated by a Transannular
 \b-Hydrogen Agostic Interaction
;
_journal_issue 8
_journal_name_full Organometallics
_journal_page_first 2520
_journal_paper_doi 10.1021/om900132u
_journal_volume 28
_journal_year 2009
_chemical_formula_moiety 'C29 H44 N2 Zr'
_chemical_formula_sum 'C29 H44 N2 Zr'
_chemical_formula_weight 511.88
_chemical_name_systematic
;

 ?

;
_space_group_IT_number 2
_symmetry_cell_setting triclinic
_symmetry_space_group_name_Hall '-P 1'
_symmetry_space_group_name_H-M 'P -1'
_atom_sites_solution_hydrogens geom
_atom_sites_solution_primary direct
_atom_sites_solution_secondary difmap
_audit_creation_method SHELXL-97
_cell_angle_alpha 70.643(4)
_cell_angle_beta 89.476(4)
_cell_angle_gamma 75.705(4)
_cell_formula_units_Z 8
_cell_length_a 17.206(4)
_cell_length_b 17.927(4)
_cell_length_c 19.373(4)
_cell_measurement_reflns_used 6313
_cell_measurement_temperature 173(2)
_cell_measurement_theta_max 27.06
_cell_measurement_theta_min 2.35
_cell_volume 5446(2)
_computing_cell_refinement 'SAINT (7.16b) (Bruker, 2004)'
_computing_data_collection 'SMART (Version 5.054) (Bruker, 2002)'
_computing_data_reduction 'SAINT (7.16b) (Bruker, 2004)'
_computing_molecular_graphics 'SHELXTL 5.1, XP (Sheldrick, 1994)'
_computing_publication_material SHELXL97
_computing_structure_refinement 'SHELXL-97 (Sheldrick, 1997)'
_computing_structure_solution 'SHELXS-97 (Sheldrick, 1990)'
_diffrn_ambient_temperature 173(2)
_diffrn_measured_fraction_theta_full 0.946
_diffrn_measured_fraction_theta_max 0.946
_diffrn_measurement_device_type 'Bruker SMART APEXII'
_diffrn_measurement_method '\w and \f'
_diffrn_radiation_monochromator graphite
_diffrn_radiation_source 'fine-focus sealed tube'
_diffrn_radiation_type MoK\a
_diffrn_radiation_wavelength 0.71073
_diffrn_reflns_av_R_equivalents 0.0000
_diffrn_reflns_av_sigmaI/netI 0.0544
_diffrn_reflns_limit_h_max 20
_diffrn_reflns_limit_h_min -20
_diffrn_reflns_limit_k_max 21
_diffrn_reflns_limit_k_min -19
_diffrn_reflns_limit_l_max 23
_diffrn_reflns_limit_l_min 0
_diffrn_reflns_number 19333
_diffrn_reflns_theta_full 25.25
_diffrn_reflns_theta_max 25.25
_diffrn_reflns_theta_min 1.23
_exptl_absorpt_coefficient_mu 0.422
_exptl_absorpt_correction_T_max 0.9784
_exptl_absorpt_correction_T_min 0.8811
_exptl_absorpt_correction_type multi-scan
_exptl_absorpt_process_details 'TWINABS V1.05 (Sheldrick, 2003(priv comm)'
_exptl_crystal_colour Purple
_exptl_crystal_density_diffrn 1.249
_exptl_crystal_density_meas 0
_exptl_crystal_density_method 'not measured'
_exptl_crystal_description Plate
_exptl_crystal_F_000 2176
_exptl_crystal_size_max 0.31
_exptl_crystal_size_mid 0.30
_exptl_crystal_size_min 0.05
_refine_diff_density_max 2.346
_refine_diff_density_min -1.629
_refine_diff_density_rms 0.153
_refine_ls_extinction_method none
_refine_ls_goodness_of_fit_ref 1.061
_refine_ls_hydrogen_treatment constr
_refine_ls_matrix_type full
_refine_ls_number_parameters 1167
_refine_ls_number_reflns 19349
_refine_ls_number_restraints 12
_refine_ls_restrained_S_all 1.060
_refine_ls_R_factor_all 0.1094
_refine_ls_R_factor_gt 0.0717
_refine_ls_shift/su_max 0.001
_refine_ls_shift/su_mean 0.000
_refine_ls_structure_factor_coef Fsqd
_refine_ls_weighting_details 'calc w=1/[\s^2^(Fo^2^)+(0.1125P)^2^+0.0000P] where P=(Fo^2^+2Fc^2^)/3'
_refine_ls_weighting_scheme calc
_refine_ls_wR_factor_gt 0.1801
_refine_ls_wR_factor_ref 0.1961
_reflns_number_gt 12579
_reflns_number_total 19349
_reflns_threshold_expression >2sigma(I)
_cod_data_source_file om900132u_si_004.cif
_cod_data_source_block cmpd5
_cod_depositor_comments
;
The following automatic conversions were performed:

'_symmetry_cell_setting' value 'Triclinic' changed to 'triclinic'
according to /home/saulius/struct/CIF-dictionaries/cif_core.dic
dictionary named 'cif_core.dic' version 2.4.2 from 2011-04-26.

Automatic conversion script
Id: cif_fix_values 1715 2011-07-08 13:25:40Z adriana 
;
_cod_original_cell_volume 5445.9(19)
_cod_database_code 4069303

loop_
_symmetry_equiv_pos_as_xyz
'x, y, z'
'-x, -y, -z'

loop_
_atom_site_label
_atom_site_type_symbol
_atom_site_fract_x
_atom_site_fract_y
_atom_site_fract_z
_atom_site_U_iso_or_equiv
_atom_site_adp_type
_atom_site_occupancy
_atom_site_symmetry_multiplicity
_atom_site_calc_flag
_atom_site_refinement_flags
Zr1 Zr 0.14386(3) 0.76014(3) 0.49628(3) 0.01793(14) Uani 1 1 d .
N2 N 0.0796(3) 0.6723(3) 0.5741(2) 0.0221(10) Uani 1 1 d .
N1 N 0.0879(3) 0.6792(3) 0.4564(2) 0.0227(10) Uani 1 1 d .
C1 C 0.2422(3) 0.7375(4) 0.5893(3) 0.0309(14) Uani 1 1 d .
H1A H 0.2807 0.7719 0.5758 0.037 Uiso 1 1 calc R
H1B H 0.2223 0.7335 0.6382 0.037 Uiso 1 1 calc R
C2 C 0.2648(3) 0.6609(4) 0.5745(3) 0.0281(13) Uani 1 1 d .
C3 C 0.2749(3) 0.6619(3) 0.5036(3) 0.0259(12) Uani 1 1 d .
H3 H 0.2754 0.6109 0.4928 0.031 Uiso 1 1 calc R
C4 C 0.2678(3) 0.7376(3) 0.4416(3) 0.0268(13) Uani 1 1 d .
H4 H 0.3008 0.7689 0.4570 0.032 Uiso 1 1 calc R
C5 C 0.2940(3) 0.7338(4) 0.3701(3) 0.0272(13) Uani 1 1 d .
C6 C 0.3094(4) 0.8032(4) 0.3184(3) 0.0342(14) Uani 1 1 d .
H6A H 0.3002 0.8524 0.3293 0.041 Uiso 1 1 calc R
C7 C 0.3383(4) 0.8019(4) 0.2507(3) 0.0426(17) Uani 1 1 d .
H7A H 0.3473 0.8505 0.2165 0.051 Uiso 1 1 calc R
C8 C 0.3536(4) 0.7324(4) 0.2331(3) 0.0429(17) Uani 1 1 d .
H8A H 0.3737 0.7317 0.1875 0.051 Uiso 1 1 calc R
C9 C 0.3391(4) 0.6635(4) 0.2830(3) 0.0447(17) Uani 1 1 d .
H9A H 0.3488 0.6149 0.2710 0.054 Uiso 1 1 calc R
C10 C 0.3105(4) 0.6627(4) 0.3509(3) 0.0355(14) Uani 1 1 d .
H10A H 0.3022 0.6135 0.3845 0.043 Uiso 1 1 calc R
C11 C 0.2715(4) 0.5797(4) 0.6355(3) 0.0406(16) Uani 1 1 d .
H11A H 0.3277 0.5555 0.6556 0.061 Uiso 1 1 calc R
H11B H 0.2535 0.5424 0.6159 0.061 Uiso 1 1 calc R
H11C H 0.2378 0.5888 0.6745 0.061 Uiso 1 1 calc R
CT1 C 0.07495(15) 0.89293(13) 0.45844(13) 0.000 Uiso 0.00 1 d P
C12 C 0.0233(3) 0.8776(3) 0.4275(3) 0.0245(12) Uani 1 1 d .
C13 C 0.0260(3) 0.8754(3) 0.5021(3) 0.0261(13) Uani 1 1 d .
C14 C 0.0954(3) 0.8974(3) 0.5163(3) 0.0249(12) Uani 1 1 d .
C15 C 0.1379(3) 0.9127(3) 0.4507(3) 0.0239(12) Uani 1 1 d .
C16 C 0.0921(3) 0.9016(3) 0.3957(3) 0.0220(12) Uani 1 1 d .
C17 C -0.0474(3) 0.8680(4) 0.3884(3) 0.0349(14) Uani 1 1 d .
H17A H -0.0858 0.9216 0.3663 0.052 Uiso 1 1 calc R
H17B H -0.0740 0.8310 0.4237 0.052 Uiso 1 1 calc R
H17C H -0.0284 0.8454 0.3499 0.052 Uiso 1 1 calc R
C18 C -0.0422(4) 0.8639(4) 0.5496(3) 0.0374(15) Uani 1 1 d .
H18A H -0.0803 0.9172 0.5419 0.056 Uiso 1 1 calc R
H18B H -0.0213 0.8392 0.6012 0.056 Uiso 1 1 calc R
H18C H -0.0697 0.8280 0.5368 0.056 Uiso 1 1 calc R
C19 C 0.1170(4) 0.9132(4) 0.5844(3) 0.0390(16) Uani 1 1 d .
H19A H 0.0915 0.9703 0.5793 0.058 Uiso 1 1 calc R
H19B H 0.1755 0.9029 0.5912 0.058 Uiso 1 1 calc R
H19C H 0.0979 0.8768 0.6271 0.058 Uiso 1 1 calc R
C20 C 0.2116(4) 0.9453(3) 0.4389(3) 0.0332(14) Uani 1 1 d .
H20A H 0.1952 1.0053 0.4216 0.050 Uiso 1 1 calc R
H20B H 0.2425 0.9269 0.4022 0.050 Uiso 1 1 calc R
H20C H 0.2451 0.9251 0.4853 0.050 Uiso 1 1 calc R
C21 C 0.1087(4) 0.9214(4) 0.3162(3) 0.0354(15) Uani 1 1 d .
H21A H 0.0821 0.9790 0.2892 0.053 Uiso 1 1 calc R
H21B H 0.0879 0.8864 0.2956 0.053 Uiso 1 1 calc R
H21C H 0.1668 0.9118 0.3119 0.053 Uiso 1 1 calc R
C22 C 0.0491(3) 0.6586(3) 0.5176(3) 0.0248(12) Uani 1 1 d .
C23 C -0.0256(4) 0.6287(4) 0.5190(3) 0.0422(16) Uani 1 1 d .
H23A H -0.0112 0.5688 0.5387 0.063 Uiso 1 1 calc R
H23B H -0.0511 0.6475 0.4691 0.063 Uiso 1 1 calc R
H23C H -0.0633 0.6505 0.5502 0.063 Uiso 1 1 calc R
C24 C 0.0647(4) 0.6649(3) 0.3895(3) 0.0308(14) Uani 1 1 d .
H24A H 0.0047 0.6773 0.3838 0.037 Uiso 1 1 calc R
C25 C 0.0928(4) 0.7215(4) 0.3226(3) 0.0346(14) Uani 1 1 d .
H25A H 0.0699 0.7784 0.3192 0.052 Uiso 1 1 calc R
H25B H 0.0749 0.7133 0.2783 0.052 Uiso 1 1 calc R
H25C H 0.1516 0.7092 0.3269 0.052 Uiso 1 1 calc R
C26 C 0.0995(5) 0.5770(4) 0.3950(4) 0.0518(19) Uani 1 1 d .
H26A H 0.0796 0.5409 0.4373 0.078 Uiso 1 1 calc R
H26B H 0.1583 0.5638 0.4011 0.078 Uiso 1 1 calc R
H26C H 0.0831 0.5692 0.3501 0.078 Uiso 1 1 calc R
C27 C 0.0437(4) 0.6523(4) 0.6454(3) 0.0350(15) Uani 1 1 d .
H27A H -0.0159 0.6753 0.6363 0.042 Uiso 1 1 calc R
C28 C 0.0747(4) 0.6892(4) 0.6949(3) 0.0432(17) Uani 1 1 d .
H28A H 0.0633 0.7486 0.6707 0.065 Uiso 1 1 calc R
H28B H 0.1330 0.6660 0.7056 0.065 Uiso 1 1 calc R
H28C H 0.0482 0.6771 0.7408 0.065 Uiso 1 1 calc R
C29 C 0.0618(5) 0.5576(4) 0.6841(4) 0.061(2) Uani 1 1 d .
H29A H 0.0420 0.5334 0.6516 0.091 Uiso 1 1 calc R
H29B H 0.0349 0.5456 0.7298 0.091 Uiso 1 1 calc R
H29C H 0.1200 0.5344 0.6952 0.091 Uiso 1 1 calc R
Zr31 Zr 0.59893(3) 0.73991(3) 1.01091(3) 0.01764(14) Uani 1 1 d .
N31 N 0.6491(3) 0.8331(3) 0.9269(2) 0.0224(10) Uani 1 1 d .
N32 N 0.6586(3) 0.8236(3) 1.0447(2) 0.0239(10) Uani 1 1 d .
C31 C 0.5029(3) 0.7468(3) 1.0959(3) 0.0302(13) Uani 1 1 d .
H31A H 0.4678 0.7091 1.1019 0.036 Uiso 1 1 calc R
H31B H 0.5230 0.7471 1.1435 0.036 Uiso 1 1 calc R
C32 C 0.4738(3) 0.8259(4) 1.0406(3) 0.0290(13) Uani 1 1 d .
C33 C 0.4626(3) 0.8323(3) 0.9679(3) 0.0237(12) Uani 1 1 d .
H33 H 0.4581 0.8868 0.9293 0.028 Uiso 1 1 calc R
C34 C 0.4743(3) 0.7614(3) 0.9448(3) 0.0277(13) Uani 1 1 d .
H34 H 0.4447 0.7244 0.9788 0.033 Uiso 1 1 calc R
C35 C 0.4466(3) 0.7701(3) 0.8696(3) 0.0279(13) Uani 1 1 d .
C36 C 0.4266(4) 0.8439(4) 0.8112(3) 0.0324(14) Uani 1 1 d .
H36A H 0.4333 0.8919 0.8185 0.039 Uiso 1 1 calc R
C37 C 0.3969(4) 0.8497(4) 0.7422(3) 0.0394(15) Uani 1 1 d .
H37A H 0.3857 0.9008 0.7033 0.047 Uiso 1 1 calc R
C38 C 0.3836(4) 0.7816(4) 0.7298(3) 0.0398(16) Uani 1 1 d .
H38A H 0.3607 0.7863 0.6836 0.048 Uiso 1 1 calc R
C39 C 0.4046(4) 0.7068(4) 0.7863(3) 0.0360(15) Uani 1 1 d .
H39A H 0.3980 0.6590 0.7785 0.043 Uiso 1 1 calc R
C40 C 0.4355(3) 0.7015(4) 0.8552(3) 0.0307(13) Uani 1 1 d .
H40A H 0.4494 0.6498 0.8934 0.037 Uiso 1 1 calc R
C41 C 0.4610(4) 0.9018(4) 1.0605(3) 0.0435(17) Uani 1 1 d .
H41A H 0.4043 0.9201 1.0690 0.065 Uiso 1 1 calc R
H41B H 0.4756 0.9450 1.0203 0.065 Uiso 1 1 calc R
H41C H 0.4948 0.8901 1.1053 0.065 Uiso 1 1 calc R
CT2 C 0.67377(14) 0.60996(14) 1.04264(13) 0.000 Uiso 0.00 1 d P
C42 C 0.7216(3) 0.6328(3) 0.9990(3) 0.0236(12) Uani 1 1 d .
C43 C 0.7228(3) 0.6263(3) 1.0755(3) 0.0238(12) Uani 1 1 d .
C44 C 0.6570(3) 0.5974(3) 1.1054(3) 0.0234(12) Uani 1 1 d .
C45 C 0.6133(3) 0.5871(3) 1.0492(3) 0.0240(12) Uani 1 1 d .
C46 C 0.6541(3) 0.6062(3) 0.9841(3) 0.0275(13) Uani 1 1 d .
C47 C 0.7873(3) 0.6513(4) 0.9509(3) 0.0383(15) Uani 1 1 d .
H47A H 0.8278 0.6003 0.9558 0.057 Uiso 1 1 calc R
H47B H 0.8123 0.6879 0.9656 0.057 Uiso 1 1 calc R
H47C H 0.7650 0.6779 0.8998 0.057 Uiso 1 1 calc R
C48 C 0.7926(4) 0.6360(4) 1.1154(3) 0.0343(14) Uani 1 1 d .
H48A H 0.8324 0.5830 1.1354 0.051 Uiso 1 1 calc R
H48B H 0.7732 0.6556 1.1556 0.051 Uiso 1 1 calc R
H48C H 0.8175 0.6756 1.0812 0.051 Uiso 1 1 calc R
C49 C 0.6406(4) 0.5715(4) 1.1853(3) 0.0400(16) Uani 1 1 d .
H49A H 0.6697 0.5141 1.2098 0.060 Uiso 1 1 calc R
H49B H 0.5828 0.5776 1.1895 0.060 Uiso 1 1 calc R
H49C H 0.6588 0.6058 1.2085 0.060 Uiso 1 1 calc R
C50 C 0.5421(4) 0.5497(4) 1.0609(3) 0.0380(15) Uani 1 1 d .
H50A H 0.5614 0.4900 1.0755 0.057 Uiso 1 1 calc R
H50B H 0.5074 0.5708 1.0151 0.057 Uiso 1 1 calc R
H50C H 0.5114 0.5641 1.0995 0.057 Uiso 1 1 calc R
C51 C 0.6373(4) 0.5925(4) 0.9141(3) 0.0356(15) Uani 1 1 d .
H51A H 0.6656 0.5366 0.9177 0.053 Uiso 1 1 calc R
H51B H 0.6559 0.6316 0.8731 0.053 Uiso 1 1 calc R
H51C H 0.5793 0.6005 0.9056 0.053 Uiso 1 1 calc R
C52 C 0.6874(3) 0.8480(3) 0.9788(3) 0.0239(12) Uani 1 1 d .
C53 C 0.7604(4) 0.8812(4) 0.9652(3) 0.0453(18) Uani 1 1 d .
H53A H 0.7441 0.9406 0.9539 0.068 Uiso 1 1 calc R
H53B H 0.7865 0.8688 0.9237 0.068 Uiso 1 1 calc R
H53C H 0.7981 0.8559 1.0091 0.068 Uiso 1 1 calc R
C54 C 0.6678(4) 0.8612(4) 0.8505(3) 0.0332(14) Uani 1 1 d .
H54A H 0.7273 0.8531 0.8491 0.040 Uiso 1 1 calc R
C55 C 0.6414(4) 0.8129(4) 0.8086(3) 0.0408(16) Uani 1 1 d .
H55A H 0.6680 0.7546 0.8322 0.061 Uiso 1 1 calc R
H55B H 0.6563 0.8315 0.7580 0.061 Uiso 1 1 calc R
H55C H 0.5830 0.8212 0.8086 0.061 Uiso 1 1 calc R
C56 C 0.6271(6) 0.9523(4) 0.8147(4) 0.078(3) Uani 1 1 d .
H56A H 0.6443 0.9828 0.8427 0.117 Uiso 1 1 calc R
H56B H 0.5686 0.9610 0.8143 0.117 Uiso 1 1 calc R
H56C H 0.6424 0.9715 0.7643 0.117 Uiso 1 1 calc R
C57 C 0.6948(3) 0.8333(3) 1.1089(3) 0.0263(13) Uani 1 1 d .
H57A H 0.7546 0.8125 1.1105 0.032 Uiso 1 1 calc R
C58 C 0.6664(3) 0.7843(4) 1.1801(3) 0.0306(13) Uani 1 1 d .
H58A H 0.6787 0.7266 1.1840 0.046 Uiso 1 1 calc R
H58B H 0.6082 0.8054 1.1804 0.046 Uiso 1 1 calc R
H58C H 0.6940 0.7893 1.2217 0.046 Uiso 1 1 calc R
C59 C 0.6753(4) 0.9233(4) 1.1038(3) 0.0440(17) Uani 1 1 d .
H59A H 0.6923 0.9557 1.0576 0.066 Uiso 1 1 calc R
H59B H 0.7039 0.9279 1.1452 0.066 Uiso 1 1 calc R
H59C H 0.6172 0.9437 1.1055 0.066 Uiso 1 1 calc R
Zr61 Zr 0.90101(3) 0.26747(3) 1.00423(3) 0.01910(15) Uani 1 1 d .
N61 N 0.8471(3) 0.1760(3) 0.9801(2) 0.0212(10) Uani 1 1 d .
N62 N 0.8403(3) 0.1856(3) 1.0918(2) 0.0235(10) Uani 1 1 d .
C61 C 0.9989(3) 0.2590(4) 1.0920(3) 0.0322(14) Uani 1 1 d .
H61A H 1.0355 0.2950 1.0740 0.039 Uiso 1 1 calc R
H61B H 0.9792 0.2600 1.1399 0.039 Uiso 1 1 calc R
C62 C 1.0246(3) 0.1801(4) 1.0854(3) 0.0351(15) Uani 1 1 d .
C63 C 1.0349(3) 0.1713(3) 1.0169(3) 0.0262(13) Uani 1 1 d .
H63 H 1.0377 0.1165 1.0129 0.031 Uiso 1 1 calc R
C64 C 1.0254(3) 0.2417(3) 0.9488(3) 0.0288(13) Uani 1 1 d .
H64 H 1.0565 0.2777 0.9589 0.035 Uiso 1 1 calc R
C65 C 1.0536(3) 0.2289(4) 0.8801(3) 0.0298(13) Uani 1 1 d .
C66 C 1.0704(4) 0.1526(4) 0.8710(3) 0.0386(15) Uani 1 1 d .
H66A H 1.0600 0.1070 0.9083 0.046 Uiso 1 1 calc R
C67 C 1.1029(4) 0.1430(5) 0.8066(4) 0.0482(18) Uani 1 1 d .
H67A H 1.1143 0.0905 0.8014 0.058 Uiso 1 1 calc R
C68 C 1.1185(4) 0.2074(5) 0.7509(3) 0.0457(18) Uani 1 1 d .
H68A H 1.1406 0.1998 0.7079 0.055 Uiso 1 1 calc R
C69 C 1.1011(4) 0.2835(5) 0.7589(3) 0.0446(17) Uani 1 1 d .
H69A H 1.1112 0.3289 0.7210 0.054 Uiso 1 1 calc R
C70 C 1.0686(4) 0.2937(4) 0.8229(3) 0.0350(14) Uani 1 1 d .
H70A H 1.0565 0.3466 0.8272 0.042 Uiso 1 1 calc R
C71 C 1.0342(4) 0.1039(4) 1.1515(3) 0.0508(19) Uani 1 1 d .
H71A H 1.0906 0.0836 1.1713 0.076 Uiso 1 1 calc R
H71B H 1.0182 0.0620 1.1372 0.076 Uiso 1 1 calc R
H71C H 1.0001 0.1166 1.1890 0.076 Uiso 1 1 calc R
CT3 C 0.82838(15) 0.39788(13) 0.95665(13) 0.000 Uiso 0.00 1 d P
C72 C 0.7780(3) 0.3762(3) 0.9303(3) 0.0222(12) Uani 1 1 d .
C73 C 0.7803(3) 0.3833(3) 1.0019(3) 0.0240(12) Uani 1 1 d .
C74 C 0.8485(3) 0.4105(3) 1.0103(3) 0.0254(12) Uani 1 1 d .
C75 C 0.8897(3) 0.4199(3) 0.9454(3) 0.0240(12) Uani 1 1 d .
C76 C 0.8453(3) 0.3995(3) 0.8954(3) 0.0239(12) Uani 1 1 d .
C77 C 0.7092(3) 0.3596(4) 0.8962(3) 0.0325(14) Uani 1 1 d .
H77A H 0.6695 0.4113 0.8707 0.049 Uiso 1 1 calc R
H77B H 0.6839 0.3243 0.9345 0.049 Uiso 1 1 calc R
H77C H 0.7292 0.3322 0.8609 0.049 Uiso 1 1 calc R
C78 C 0.7120(4) 0.3759(4) 1.0500(3) 0.0350(14) Uani 1 1 d .
H78A H 0.6730 0.4294 1.0378 0.052 Uiso 1 1 calc R
H78B H 0.7326 0.3570 1.1015 0.052 Uiso 1 1 calc R
H78C H 0.6856 0.3365 1.0420 0.052 Uiso 1 1 calc R
C79 C 0.8693(4) 0.4346(4) 1.0741(3) 0.0349(15) Uani 1 1 d .
H79A H 0.8423 0.4923 1.0648 0.052 Uiso 1 1 calc R
H79B H 0.9276 0.4263 1.0799 0.052 Uiso 1 1 calc R
H79C H 0.8513 0.4007 1.1191 0.052 Uiso 1 1 calc R
C80 C 0.9625(3) 0.4540(3) 0.9294(3) 0.0302(13) Uani 1 1 d .
H80A H 0.9448 0.5137 0.9069 0.045 Uiso 1 1 calc R
H80B H 0.9944 0.4310 0.8957 0.045 Uiso 1 1 calc R
H80C H 0.9953 0.4395 0.9753 0.045 Uiso 1 1 calc R
C81 C 0.8625(4) 0.4105(4) 0.8166(3) 0.0326(14) Uani 1 1 d .
H81A H 0.8349 0.4661 0.7852 0.049 Uiso 1 1 calc R
H81B H 0.8433 0.3709 0.8012 0.049 Uiso 1 1 calc R
H81C H 0.9206 0.4015 0.8122 0.049 Uiso 1 1 calc R
C82 C 0.8106(3) 0.1622(3) 1.0423(3) 0.0249(12) Uani 1 1 d .
C83 C 0.7379(4) 0.1269(4) 1.0529(3) 0.0368(15) Uani 1 1 d .
H83A H 0.7556 0.0675 1.0774 0.055 Uiso 1 1 calc R
H83B H 0.7101 0.1392 1.0050 0.055 Uiso 1 1 calc R
H83C H 0.7012 0.1513 1.0832 0.055 Uiso 1 1 calc R
C84 C 0.8259(4) 0.1488(4) 0.9211(3) 0.0330(14) Uani 1 1 d .
H84A H 0.7662 0.1580 0.9160 0.040 Uiso 1 1 calc R
C85 C 0.8533(4) 0.1946(4) 0.8488(3) 0.0373(15) Uani 1 1 d .
H85A H 0.8290 0.2535 0.8365 0.056 Uiso 1 1 calc R
H85B H 0.8365 0.1764 0.8103 0.056 Uiso 1 1 calc R
H85C H 0.9120 0.1839 0.8527 0.056 Uiso 1 1 calc R
C86 C 0.8658(5) 0.0566(4) 0.9418(4) 0.053(2) Uani 1 1 d .
H86A H 0.8485 0.0271 0.9891 0.080 Uiso 1 1 calc R
H86B H 0.9245 0.0473 0.9456 0.080 Uiso 1 1 calc R
H86C H 0.8500 0.0369 0.9040 0.080 Uiso 1 1 calc R
C87 C 0.8052(4) 0.1749(4) 1.1638(3) 0.0321(14) Uani 1 1 d .
H87A H 0.7454 0.1955 1.1546 0.038 Uiso 1 1 calc R
C88 C 0.8348(4) 0.2250(4) 1.2030(3) 0.0349(15) Uani 1 1 d .
H88A H 0.8220 0.2825 1.1712 0.052 Uiso 1 1 calc R
H88B H 0.8932 0.2042 1.2143 0.052 Uiso 1 1 calc R
H88C H 0.8084 0.2205 1.2487 0.052 Uiso 1 1 calc R
C89 C 0.8251(4) 0.0860(4) 1.2134(3) 0.0467(17) Uani 1 1 d .
H89A H 0.8063 0.0535 1.1885 0.070 Uiso 1 1 calc R
H89B H 0.7985 0.0817 1.2590 0.070 Uiso 1 1 calc R
H89C H 0.8835 0.0653 1.2249 0.070 Uiso 1 1 calc R
Zr91 Zr 0.35621(3) 0.23657(3) 0.51036(3) 0.01894(14) Uani 1 1 d .
N91 N 0.4113(3) 0.3197(3) 0.4211(2) 0.0229(10) Uani 1 1 d .
N92 N 0.4254(3) 0.3169(3) 0.5370(2) 0.0237(10) Uani 1 1 d .
C91 C 0.2604(3) 0.2559(3) 0.5941(3) 0.0294(13) Uani 1 1 d .
H91A H 0.2205 0.2231 0.6005 0.035 Uiso 1 1 calc R
H91B H 0.2821 0.2554 0.6414 0.035 Uiso 1 1 calc R
C92 C 0.2384(4) 0.3349(4) 0.5367(3) 0.0328(14) Uani 1 1 d .
C93 C 0.2251(3) 0.3378(4) 0.4654(3) 0.0287(13) Uani 1 1 d .
H93 H 0.2253 0.3900 0.4252 0.034 Uiso 1 1 calc R
C94 C 0.2296(3) 0.2675(3) 0.4447(3) 0.0258(12) Uani 1 1 d .
H94 H 0.1968 0.2348 0.4789 0.031 Uiso 1 1 calc R
C95 C 0.2016(3) 0.2760(4) 0.3696(3) 0.0283(13) Uani 1 1 d .
C96 C 0.1847(4) 0.3493(4) 0.3112(3) 0.0378(15) Uani 1 1 d .
H96A H 0.1933 0.3968 0.3181 0.045 Uiso 1 1 calc R
C97 C 0.1552(4) 0.3543(5) 0.2424(3) 0.0481(18) Uani 1 1 d .
H97A H 0.1447 0.4051 0.2032 0.058 Uiso 1 1 calc R
C98 C 0.1408(4) 0.2868(5) 0.2301(3) 0.0477(18) Uani 1 1 d .
H98A H 0.1194 0.2914 0.1834 0.057 Uiso 1 1 calc R
C99 C 0.1584(4) 0.2124(4) 0.2873(3) 0.0418(17) Uani 1 1 d .
H99A H 0.1493 0.1652 0.2802 0.050 Uiso 1 1 calc R
C100 C 0.1897(3) 0.2075(4) 0.3557(3) 0.0331(14) Uani 1 1 d .
H10B H 0.2034 0.1559 0.3941 0.040 Uiso 1 1 calc R
C101 C 0.2359(4) 0.4118(4) 0.5534(4) 0.0495(19) Uani 1 1 d .
H10C H 0.1805 0.4371 0.5606 0.074 Uiso 1 1 calc R
H10D H 0.2551 0.4501 0.5122 0.074 Uiso 1 1 calc R
H10E H 0.2704 0.3981 0.5981 0.074 Uiso 1 1 calc R
CT4 C 0.42369(14) 0.10364(13) 0.54658(13) 0.000 Uiso 0.00 1 d P
C102 C 0.4729(3) 0.1202(3) 0.5025(3) 0.0225(12) Uani 1 1 d .
C103 C 0.4764(3) 0.1172(3) 0.5774(3) 0.0234(12) Uani 1 1 d .
C104 C 0.4073(3) 0.0964(3) 0.6090(3) 0.0231(12) Uani 1 1 d .
C105 C 0.3604(3) 0.0852(3) 0.5550(3) 0.0232(12) Uani 1 1 d .
C106 C 0.4016(3) 0.0992(3) 0.4889(3) 0.0222(12) Uani 1 1 d .
C107 C 0.5406(3) 0.1314(4) 0.4538(3) 0.0345(14) Uani 1 1 d .
H10F H 0.5781 0.0780 0.4609 0.052 Uiso 1 1 calc R
H10G H 0.5690 0.1669 0.4663 0.052 Uiso 1 1 calc R
H10H H 0.5189 0.1566 0.4024 0.052 Uiso 1 1 calc R
C108 C 0.5480(4) 0.1251(4) 0.6150(3) 0.0334(14) Uani 1 1 d .
H10I H 0.5858 0.0711 0.6366 0.050 Uiso 1 1 calc R
H10J H 0.5306 0.1478 0.6539 0.050 Uiso 1 1 calc R
H10K H 0.5747 0.1617 0.5793 0.050 Uiso 1 1 calc R
C109 C 0.3904(4) 0.0773(4) 0.6887(3) 0.0333(14) Uani 1 1 d .
H10L H 0.4162 0.0196 0.7160 0.050 Uiso 1 1 calc R
H10M H 0.3322 0.0879 0.6928 0.050 Uiso 1 1 calc R
H10N H 0.4119 0.1120 0.7091 0.050 Uiso 1 1 calc R
C110 C 0.2867(3) 0.0541(3) 0.5675(3) 0.0322(14) Uani 1 1 d .
H11D H 0.3023 -0.0059 0.5846 0.048 Uiso 1 1 calc R
H11E H 0.2525 0.0749 0.5215 0.048 Uiso 1 1 calc R
H11F H 0.2569 0.0727 0.6047 0.048 Uiso 1 1 calc R
C111 C 0.3800(4) 0.0833(3) 0.4211(3) 0.0304(13) Uani 1 1 d .
H11G H 0.4045 0.0259 0.4267 0.046 Uiso 1 1 calc R
H11H H 0.4000 0.1189 0.3786 0.046 Uiso 1 1 calc R
H11I H 0.3214 0.0948 0.4138 0.046 Uiso 1 1 calc R
C112 C 0.4543(3) 0.3344(3) 0.4705(3) 0.0252(12) Uani 1 1 d .
C113 C 0.5306(4) 0.3616(4) 0.4534(3) 0.0346(14) Uani 1 1 d .
H11J H 0.5180 0.4215 0.4375 0.052 Uiso 1 1 calc R
H11K H 0.5552 0.3432 0.4140 0.052 Uiso 1 1 calc R
H11L H 0.5682 0.3380 0.4974 0.052 Uiso 1 1 calc R
C114 C 0.4306(4) 0.3402(4) 0.3445(3) 0.0326(14) Uani 1 1 d .
H11M H 0.4904 0.3284 0.3433 0.039 Uiso 1 1 calc R
C115 C 0.4005(4) 0.2912(4) 0.3062(3) 0.0376(15) Uani 1 1 d .
H11N H 0.4232 0.2327 0.3326 0.056 Uiso 1 1 calc R
H11O H 0.4169 0.3051 0.2559 0.056 Uiso 1 1 calc R
H11P H 0.3416 0.3039 0.3049 0.056 Uiso 1 1 calc R
C116 C 0.3945(5) 0.4319(4) 0.3044(4) 0.066(2) Uani 1 1 d .
H11Q H 0.4151 0.4633 0.3294 0.098 Uiso 1 1 calc R
H11R H 0.3358 0.4444 0.3044 0.098 Uiso 1 1 calc R
H11S H 0.4097 0.4465 0.2537 0.098 Uiso 1 1 calc R
C117 C 0.4665(4) 0.3298(4) 0.5975(3) 0.0315(14) Uani 1 1 d .
H11T H 0.5255 0.3046 0.5996 0.038 Uiso 1 1 calc R
C118 C 0.4352(4) 0.2891(4) 0.6700(3) 0.0366(15) Uani 1 1 d .
H11U H 0.4433 0.2307 0.6779 0.055 Uiso 1 1 calc R
H11V H 0.3777 0.3146 0.6691 0.055 Uiso 1 1 calc R
H11W H 0.4644 0.2956 0.7100 0.055 Uiso 1 1 calc R
C119 C 0.4530(5) 0.4210(4) 0.5848(4) 0.0486(18) Uani 1 1 d .
H11X H 0.4736 0.4473 0.5381 0.073 Uiso 1 1 calc R
H11Y H 0.4815 0.4280 0.6249 0.073 Uiso 1 1 calc R
H11Z H 0.3954 0.4463 0.5833 0.073 Uiso 1 1 calc R

loop_
_atom_site_aniso_label
_atom_site_aniso_U_11
_atom_site_aniso_U_22
_atom_site_aniso_U_33
_atom_site_aniso_U_23
_atom_site_aniso_U_13
_atom_site_aniso_U_12
Zr1 0.0199(3) 0.0209(3) 0.0131(3) -0.0051(2) 0.0005(2) -0.0061(2)
N2 0.027(3) 0.022(2) 0.012(2) 0.0011(19) 0.0043(19) -0.008(2)
N1 0.022(2) 0.030(3) 0.021(2) -0.010(2) 0.0025(19) -0.012(2)
C1 0.027(3) 0.045(4) 0.020(3) -0.012(3) 0.000(2) -0.005(3)
C2 0.020(3) 0.035(3) 0.026(3) -0.007(3) -0.004(2) -0.005(3)
C3 0.022(3) 0.025(3) 0.026(3) -0.003(3) -0.002(2) -0.003(2)
C4 0.026(3) 0.032(3) 0.025(3) -0.013(3) 0.004(2) -0.008(3)
C5 0.020(3) 0.045(4) 0.020(3) -0.013(3) 0.001(2) -0.011(3)
C6 0.033(4) 0.051(4) 0.026(3) -0.016(3) 0.010(3) -0.022(3)
C7 0.045(4) 0.069(5) 0.022(3) -0.017(3) 0.011(3) -0.029(4)
C8 0.045(4) 0.073(5) 0.027(3) -0.028(4) 0.016(3) -0.030(4)
C9 0.041(4) 0.061(5) 0.038(4) -0.032(4) 0.002(3) -0.004(3)
C10 0.032(3) 0.042(4) 0.034(3) -0.016(3) 0.004(3) -0.008(3)
C11 0.041(4) 0.047(4) 0.027(3) -0.006(3) 0.005(3) -0.007(3)
C12 0.029(3) 0.023(3) 0.017(3) -0.006(2) -0.001(2) -0.002(2)
C13 0.032(3) 0.022(3) 0.019(3) -0.005(2) 0.004(2) 0.000(2)
C14 0.037(3) 0.021(3) 0.019(3) -0.008(2) 0.004(2) -0.008(3)
C15 0.034(3) 0.021(3) 0.017(3) -0.007(2) 0.004(2) -0.006(2)
C16 0.033(3) 0.014(3) 0.015(3) -0.001(2) 0.001(2) -0.005(2)
C17 0.029(3) 0.032(4) 0.040(4) -0.012(3) -0.007(3) -0.001(3)
C18 0.030(4) 0.038(4) 0.037(4) -0.007(3) 0.014(3) -0.003(3)
C19 0.057(4) 0.040(4) 0.028(3) -0.024(3) 0.001(3) -0.009(3)
C20 0.043(4) 0.029(3) 0.035(3) -0.014(3) 0.005(3) -0.017(3)
C21 0.045(4) 0.036(4) 0.023(3) -0.006(3) 0.001(3) -0.010(3)
C22 0.024(3) 0.022(3) 0.021(3) -0.002(2) 0.001(2) 0.000(2)
C23 0.040(4) 0.052(4) 0.042(4) -0.017(3) 0.006(3) -0.025(3)
C24 0.042(4) 0.032(3) 0.024(3) -0.014(3) -0.001(3) -0.013(3)
C25 0.034(4) 0.045(4) 0.028(3) -0.018(3) 0.001(3) -0.009(3)
C26 0.081(6) 0.037(4) 0.041(4) -0.019(3) 0.001(4) -0.015(4)
C27 0.040(4) 0.043(4) 0.019(3) -0.003(3) 0.008(3) -0.014(3)
C28 0.055(4) 0.052(4) 0.023(3) -0.011(3) 0.017(3) -0.017(4)
C29 0.089(6) 0.049(5) 0.036(4) 0.003(4) 0.018(4) -0.028(4)
Zr31 0.0204(3) 0.0204(3) 0.0125(2) -0.0053(2) 0.0009(2) -0.0063(2)
N31 0.027(3) 0.029(3) 0.010(2) -0.0008(19) 0.0004(18) -0.013(2)
N32 0.027(3) 0.028(3) 0.015(2) -0.003(2) 0.0007(19) -0.010(2)
C31 0.034(3) 0.038(4) 0.023(3) -0.013(3) 0.007(3) -0.013(3)
C32 0.021(3) 0.042(4) 0.030(3) -0.018(3) 0.003(2) -0.008(3)
C33 0.021(3) 0.018(3) 0.028(3) -0.004(2) -0.006(2) -0.001(2)
C34 0.030(3) 0.035(3) 0.022(3) -0.011(3) -0.001(2) -0.014(3)
C35 0.029(3) 0.037(3) 0.021(3) -0.010(3) 0.004(2) -0.013(3)
C36 0.037(4) 0.033(3) 0.023(3) -0.005(3) -0.004(3) -0.009(3)
C37 0.044(4) 0.049(4) 0.025(3) -0.011(3) 0.001(3) -0.013(3)
C38 0.037(4) 0.057(4) 0.029(3) -0.016(3) 0.000(3) -0.016(3)
C39 0.038(4) 0.049(4) 0.033(3) -0.021(3) 0.011(3) -0.024(3)
C40 0.030(3) 0.039(4) 0.025(3) -0.011(3) 0.006(3) -0.012(3)
C41 0.041(4) 0.052(4) 0.043(4) -0.028(3) -0.002(3) -0.005(3)
C42 0.020(3) 0.027(3) 0.019(3) -0.005(2) 0.001(2) -0.001(2)
C43 0.031(3) 0.020(3) 0.015(3) -0.002(2) -0.004(2) -0.003(2)
C44 0.029(3) 0.021(3) 0.017(3) -0.003(2) -0.003(2) -0.004(2)
C45 0.030(3) 0.019(3) 0.022(3) -0.005(2) -0.002(2) -0.005(2)
C46 0.030(3) 0.026(3) 0.023(3) -0.010(3) -0.006(2) 0.002(3)
C47 0.025(3) 0.051(4) 0.027(3) -0.008(3) 0.011(3) 0.002(3)
C48 0.036(4) 0.034(4) 0.034(3) -0.016(3) -0.008(3) -0.005(3)
C49 0.052(4) 0.045(4) 0.018(3) -0.001(3) 0.005(3) -0.017(3)
C50 0.045(4) 0.031(4) 0.042(4) -0.011(3) -0.001(3) -0.018(3)
C51 0.045(4) 0.036(4) 0.025(3) -0.019(3) -0.008(3) 0.004(3)
C52 0.027(3) 0.023(3) 0.020(3) -0.004(2) 0.001(2) -0.008(2)
C53 0.051(4) 0.060(5) 0.030(3) -0.005(3) 0.002(3) -0.037(4)
C54 0.042(4) 0.047(4) 0.016(3) -0.009(3) 0.010(3) -0.024(3)
C55 0.040(4) 0.061(4) 0.021(3) -0.011(3) 0.008(3) -0.015(3)
C56 0.153(9) 0.048(5) 0.023(4) 0.005(4) -0.011(5) -0.032(5)
C57 0.028(3) 0.032(3) 0.021(3) -0.011(3) -0.006(2) -0.010(3)
C58 0.031(3) 0.040(4) 0.026(3) -0.017(3) -0.002(3) -0.010(3)
C59 0.057(5) 0.037(4) 0.042(4) -0.017(3) -0.010(3) -0.013(3)
Zr61 0.0201(3) 0.0197(3) 0.0170(3) -0.0057(2) 0.0008(2) -0.0049(2)
N61 0.024(2) 0.022(2) 0.020(2) -0.009(2) 0.0056(19) -0.009(2)
N62 0.030(3) 0.021(2) 0.020(2) -0.006(2) 0.008(2) -0.008(2)
C61 0.030(3) 0.043(4) 0.026(3) -0.012(3) 0.001(3) -0.014(3)
C62 0.021(3) 0.055(4) 0.020(3) -0.007(3) -0.004(2) -0.001(3)
C63 0.018(3) 0.025(3) 0.024(3) 0.000(2) -0.001(2) 0.004(2)
C64 0.029(3) 0.036(3) 0.024(3) -0.012(3) 0.010(2) -0.012(3)
C65 0.024(3) 0.044(4) 0.023(3) -0.014(3) 0.004(2) -0.010(3)
C66 0.042(4) 0.043(4) 0.032(3) -0.018(3) 0.000(3) -0.005(3)
C67 0.044(4) 0.060(5) 0.049(4) -0.035(4) 0.005(3) -0.006(4)
C68 0.039(4) 0.082(5) 0.030(3) -0.035(4) 0.006(3) -0.016(4)
C69 0.049(4) 0.073(5) 0.017(3) -0.015(3) 0.006(3) -0.024(4)
C70 0.032(3) 0.050(4) 0.023(3) -0.009(3) -0.002(3) -0.014(3)
C71 0.047(4) 0.062(5) 0.023(3) -0.002(3) 0.003(3) 0.006(4)
C72 0.022(3) 0.017(3) 0.022(3) -0.002(2) -0.002(2) -0.001(2)
C73 0.026(3) 0.021(3) 0.021(3) -0.006(2) 0.003(2) -0.002(2)
C74 0.033(3) 0.020(3) 0.022(3) -0.008(2) -0.001(2) -0.005(2)
C75 0.035(3) 0.016(3) 0.023(3) -0.008(2) 0.002(2) -0.010(2)
C76 0.031(3) 0.017(3) 0.021(3) -0.004(2) -0.003(2) -0.005(2)
C77 0.026(3) 0.034(4) 0.035(3) -0.013(3) -0.009(3) -0.001(3)
C78 0.037(4) 0.038(4) 0.028(3) -0.011(3) 0.012(3) -0.007(3)
C79 0.045(4) 0.043(4) 0.029(3) -0.024(3) 0.005(3) -0.017(3)
C80 0.039(4) 0.028(3) 0.027(3) -0.010(3) 0.003(3) -0.016(3)
C81 0.041(4) 0.033(3) 0.020(3) -0.007(3) 0.003(3) -0.006(3)
C82 0.027(3) 0.021(3) 0.028(3) -0.012(3) 0.004(2) -0.004(2)
C83 0.034(4) 0.047(4) 0.038(4) -0.018(3) 0.018(3) -0.022(3)
C84 0.038(4) 0.042(4) 0.037(3) -0.029(3) 0.015(3) -0.022(3)
C85 0.046(4) 0.047(4) 0.028(3) -0.020(3) 0.007(3) -0.019(3)
C86 0.086(6) 0.039(4) 0.050(4) -0.029(4) 0.021(4) -0.026(4)
C87 0.043(4) 0.039(4) 0.015(3) -0.008(3) 0.011(3) -0.014(3)
C88 0.040(4) 0.046(4) 0.023(3) -0.018(3) 0.005(3) -0.010(3)
C89 0.061(5) 0.042(4) 0.029(3) -0.008(3) 0.008(3) -0.006(4)
Zr91 0.0204(3) 0.0197(3) 0.0166(3) -0.0057(2) 0.0017(2) -0.0056(2)
N91 0.032(3) 0.020(2) 0.012(2) 0.0018(19) 0.0037(19) -0.008(2)
N92 0.026(3) 0.027(3) 0.018(2) -0.007(2) 0.0029(19) -0.008(2)
C91 0.030(3) 0.041(4) 0.025(3) -0.017(3) 0.013(3) -0.015(3)
C92 0.031(3) 0.038(4) 0.030(3) -0.016(3) 0.007(3) -0.003(3)
C93 0.018(3) 0.033(3) 0.033(3) -0.013(3) -0.007(2) -0.002(2)
C94 0.020(3) 0.034(3) 0.022(3) -0.004(3) -0.001(2) -0.010(3)
C95 0.023(3) 0.044(4) 0.021(3) -0.012(3) 0.003(2) -0.012(3)
C96 0.041(4) 0.044(4) 0.027(3) -0.011(3) -0.007(3) -0.010(3)
C97 0.042(4) 0.069(5) 0.025(3) -0.004(3) -0.006(3) -0.016(4)
C98 0.049(4) 0.078(5) 0.026(3) -0.025(4) 0.007(3) -0.025(4)
C99 0.043(4) 0.066(5) 0.029(3) -0.023(3) 0.010(3) -0.029(4)
C100 0.035(4) 0.042(4) 0.023(3) -0.012(3) -0.002(3) -0.011(3)
C101 0.050(4) 0.053(4) 0.052(4) -0.037(4) -0.010(3) 0.000(4)
C102 0.026(3) 0.017(3) 0.020(3) -0.007(2) -0.003(2) 0.003(2)
C103 0.028(3) 0.017(3) 0.021(3) -0.004(2) -0.003(2) -0.001(2)
C104 0.031(3) 0.019(3) 0.017(3) -0.001(2) -0.003(2) -0.008(2)
C105 0.031(3) 0.020(3) 0.019(3) -0.006(2) 0.003(2) -0.008(2)
C106 0.031(3) 0.019(3) 0.018(3) -0.007(2) 0.003(2) -0.009(2)
C107 0.031(3) 0.034(4) 0.034(3) -0.014(3) 0.004(3) 0.002(3)
C108 0.034(3) 0.029(3) 0.038(3) -0.015(3) -0.006(3) -0.003(3)
C109 0.051(4) 0.032(3) 0.018(3) -0.007(3) -0.004(3) -0.015(3)
C110 0.039(4) 0.030(3) 0.032(3) -0.009(3) 0.002(3) -0.018(3)
C111 0.043(4) 0.030(3) 0.021(3) -0.011(3) -0.002(3) -0.009(3)
C112 0.025(3) 0.016(3) 0.035(3) -0.011(3) 0.005(3) -0.004(2)
C113 0.035(4) 0.039(4) 0.032(3) -0.011(3) 0.008(3) -0.017(3)
C114 0.040(4) 0.039(4) 0.016(3) -0.004(3) 0.003(3) -0.015(3)
C115 0.042(4) 0.050(4) 0.019(3) -0.008(3) 0.008(3) -0.014(3)
C116 0.094(7) 0.050(5) 0.033(4) 0.008(4) -0.004(4) -0.013(5)
C117 0.038(4) 0.038(4) 0.027(3) -0.018(3) 0.002(3) -0.015(3)
C118 0.047(4) 0.042(4) 0.022(3) -0.015(3) -0.005(3) -0.009(3)
C119 0.072(5) 0.039(4) 0.049(4) -0.027(3) 0.002(4) -0.021(4)

loop_
_atom_type_symbol
_atom_type_description
_atom_type_scat_dispersion_real
_atom_type_scat_dispersion_imag
_atom_type_scat_source
C C 0.0033 0.0016 'International Tables Vol C Tables 4.2.6.8 and 6.1.1.4'
H H 0.0000 0.0000 'International Tables Vol C Tables 4.2.6.8 and 6.1.1.4'
N N 0.0061 0.0033 'International Tables Vol C Tables 4.2.6.8 and 6.1.1.4'
Zr Zr -2.9673 0.5597 'International Tables Vol C Tables 4.2.6.8 and 6.1.1.4'

loop_
_geom_angle_atom_site_label_1
_geom_angle_atom_site_label_2
_geom_angle_atom_site_label_3
_geom_angle
N1 Zr1 CT1 114.81(13)
N1 Zr1 N2 59.29(15)
CT1 Zr1 N2 114.91(13)
N1 Zr1 C1 134.89(18)
CT1 Zr1 C1 108.66(15)
N2 Zr1 C1 92.14(18)
N1 Zr1 C4 97.59(17)
CT1 Zr1 C4 112.90(15)
N2 Zr1 C4 132.09(18)
C1 Zr1 C4 75.47(19)
N1 Zr1 C3 87.39(17)
CT1 Zr1 C3 146.00(14)
N2 Zr1 C3 98.39(17)
C1 Zr1 C3 61.16(18)
C4 Zr1 C3 35.10(18)
N1 Zr1 C2 102.50(17)
CT1 Zr1 C2 142.65(14)
N2 Zr1 C2 82.02(17)
C1 Zr1 C2 34.75(18)
C4 Zr1 C2 61.41(18)
C3 Zr1 C2 32.20(17)
N1 Zr1 C13 104.80(17)
CT1 Zr1 C13 28.41(11)
N2 Zr1 C13 86.78(17)
C1 Zr1 C13 107.70(18)
C4 Zr1 C13 141.13(18)
C3 Zr1 C13 167.70(18)
C2 Zr1 C13 139.47(18)
N1 Zr1 C14 136.46(17)
CT1 Zr1 C14 28.33(11)
N2 Zr1 C14 107.02(16)
C1 Zr1 C14 82.23(19)
C4 Zr1 C14 116.48(18)
C3 Zr1 C14 136.02(18)
C2 Zr1 C14 116.98(18)
C13 Zr1 C14 31.99(18)
N1 Zr1 C15 134.93(17)
CT1 Zr1 C15 28.35(12)
N2 Zr1 C15 138.82(17)
C1 Zr1 C15 89.89(19)
C4 Zr1 C15 88.08(18)
C3 Zr1 C15 118.22(18)
C2 Zr1 C15 118.96(18)
C13 Zr1 C15 53.72(18)
C14 Zr1 C15 32.77(16)
N1 Zr1 C12 86.60(16)
CT1 Zr1 C12 28.23(11)
N2 Zr1 C12 100.52(17)
C1 Zr1 C12 135.71(18)
C4 Zr1 C12 120.79(18)
C3 Zr1 C12 153.60(17)
C2 Zr1 C12 170.46(17)
C13 Zr1 C12 32.63(16)
C14 Zr1 C12 53.48(17)
C15 Zr1 C12 53.51(17)
N1 Zr1 C16 102.83(16)
CT1 Zr1 C16 28.11(11)
N2 Zr1 C16 132.68(17)
C1 Zr1 C16 121.53(18)
C4 Zr1 C16 90.89(18)
C3 Zr1 C16 125.95(17)
C2 Zr1 C16 144.52(18)
C13 Zr1 C16 53.61(17)
C14 Zr1 C16 53.55(16)
C15 Zr1 C16 32.16(16)
C12 Zr1 C16 32.17(17)
C22 N2 C27 120.4(5)
C22 N2 Zr1 90.8(3)
C27 N2 Zr1 144.2(4)
C22 N1 C24 121.4(4)
C22 N1 Zr1 92.1(3)
C24 N1 Zr1 143.1(3)
C2 C1 Zr1 78.3(3)
C2 C1 H1A 115.5
Zr1 C1 H1A 115.5
C2 C1 H1B 115.5
Zr1 C1 H1B 115.5
H1A C1 H1B 112.5
C3 C2 C1 120.0(5)
C3 C2 C11 119.2(5)
C1 C2 C11 120.7(5)
C3 C2 Zr1 72.7(3)
C1 C2 Zr1 67.0(3)
C11 C2 Zr1 129.6(4)
C2 C3 C4 122.6(5)
C2 C3 Zr1 75.1(3)
C4 C3 Zr1 69.1(3)
C2 C3 H3 118.1
C4 C3 H3 118.1
Zr1 C3 H3 118.1
C3 C4 C5 119.9(5)
C3 C4 Zr1 75.8(3)
C5 C4 Zr1 136.9(4)
C3 C4 H4 106.3
C5 C4 H4 106.3
Zr1 C4 H4 106.3
C6 C5 C10 116.2(5)
C6 C5 C4 119.2(5)
C10 C5 C4 124.5(5)
C5 C6 C7 121.6(6)
C5 C6 H6A 119.2
C7 C6 H6A 119.2
C8 C7 C6 121.2(6)
C8 C7 H7A 119.4
C6 C7 H7A 119.4
C7 C8 C9 118.3(6)
C7 C8 H8A 120.8
C9 C8 H8A 120.8
C8 C9 C10 121.9(6)
C8 C9 H9A 119.1
C10 C9 H9A 119.1
C9 C10 C5 120.8(6)
C9 C10 H10A 119.6
C5 C10 H10A 119.6
C2 C11 H11A 109.5
C2 C11 H11B 109.5
H11A C11 H11B 109.5
C2 C11 H11C 109.5
H11A C11 H11C 109.5
H11B C11 H11C 109.5
C16 C12 C13 108.0(5)
C16 C12 C17 127.2(5)
C13 C12 C17 124.2(5)
C16 C12 Zr1 74.8(3)
C13 C12 Zr1 73.2(3)
C17 C12 Zr1 124.7(4)
C14 C13 C12 108.2(5)
C14 C13 C18 128.1(5)
C12 C13 C18 123.0(5)
C14 C13 Zr1 74.3(3)
C12 C13 Zr1 74.2(3)
C18 C13 Zr1 124.7(4)
C13 C14 C15 108.1(5)
C13 C14 C19 126.3(5)
C15 C14 C19 125.2(5)
C13 C14 Zr1 73.7(3)
C15 C14 Zr1 73.7(3)
C19 C14 Zr1 124.4(4)
C16 C15 C14 107.7(5)
C16 C15 C20 125.6(5)
C14 C15 C20 126.2(5)
C16 C15 Zr1 74.9(3)
C14 C15 Zr1 73.5(3)
C20 C15 Zr1 123.5(4)
C15 C16 C12 107.9(4)
C15 C16 C21 125.6(5)
C12 C16 C21 126.1(5)
C15 C16 Zr1 72.9(3)
C12 C16 Zr1 73.0(3)
C21 C16 Zr1 125.1(4)
C12 C17 H17A 109.5
C12 C17 H17B 109.5
H17A C17 H17B 109.5
C12 C17 H17C 109.5
H17A C17 H17C 109.5
H17B C17 H17C 109.5
C13 C18 H18A 109.5
C13 C18 H18B 109.5
H18A C18 H18B 109.5
C13 C18 H18C 109.5
H18A C18 H18C 109.5
H18B C18 H18C 109.5
C14 C19 H19A 109.5
C14 C19 H19B 109.5
H19A C19 H19B 109.5
C14 C19 H19C 109.5
H19A C19 H19C 109.5
H19B C19 H19C 109.5
C15 C20 H20A 109.5
C15 C20 H20B 109.5
H20A C20 H20B 109.5
C15 C20 H20C 109.5
H20A C20 H20C 109.5
H20B C20 H20C 109.5
C16 C21 H21A 109.5
C16 C21 H21B 109.5
H21A C21 H21B 109.5
C16 C21 H21C 109.5
H21A C21 H21C 109.5
H21B C21 H21C 109.5
N2 C22 N1 113.9(5)
N2 C22 C23 124.1(5)
N1 C22 C23 121.8(5)
C22 C23 H23A 109.5
C22 C23 H23B 109.5
H23A C23 H23B 109.5
C22 C23 H23C 109.5
H23A C23 H23C 109.5
H23B C23 H23C 109.5
N1 C24 C26 111.2(5)
N1 C24 C25 110.1(4)
C26 C24 C25 109.8(5)
N1 C24 H24A 108.5
C26 C24 H24A 108.5
C25 C24 H24A 108.5
C24 C25 H25A 109.5
C24 C25 H25B 109.5
H25A C25 H25B 109.5
C24 C25 H25C 109.5
H25A C25 H25C 109.5
H25B C25 H25C 109.5
C24 C26 H26A 109.5
C24 C26 H26B 109.5
H26A C26 H26B 109.5
C24 C26 H26C 109.5
H26A C26 H26C 109.5
H26B C26 H26C 109.5
N2 C27 C28 111.3(5)
N2 C27 C29 110.7(5)
C28 C27 C29 109.4(5)
N2 C27 H27A 108.5
C28 C27 H27A 108.5
C29 C27 H27A 108.5
C27 C28 H28A 109.5
C27 C28 H28B 109.5
H28A C28 H28B 109.5
C27 C28 H28C 109.5
H28A C28 H28C 109.5
H28B C28 H28C 109.5
C27 C29 H29A 109.5
C27 C29 H29B 109.5
H29A C29 H29B 109.5
C27 C29 H29C 109.5
H29A C29 H29C 109.5
H29B C29 H29C 109.5
CT2 Zr31 N31 115.32(14)
CT2 Zr31 N32 113.94(13)
N31 Zr31 N32 59.26(15)
CT2 Zr31 C31 108.34(16)
N31 Zr31 C31 134.38(18)
N32 Zr31 C31 91.76(18)
CT2 Zr31 C34 112.44(15)
N31 Zr31 C34 98.81(17)
N32 Zr31 C34 133.58(18)
C31 Zr31 C34 75.40(19)
CT2 Zr31 C33 144.96(14)
N31 Zr31 C33 88.39(17)
N32 Zr31 C33 100.17(17)
C31 Zr31 C33 60.94(19)
C34 Zr31 C33 34.67(17)
CT2 Zr31 C32 141.74(15)
N31 Zr31 C32 102.87(18)
N32 Zr31 C32 83.07(17)
C31 Zr31 C32 34.32(19)
C34 Zr31 C32 61.15(18)
C33 Zr31 C32 32.30(17)
CT2 Zr31 C45 28.21(12)
N31 Zr31 C45 136.77(17)
N32 Zr31 C45 136.63(16)
C31 Zr31 C45 88.75(19)
C34 Zr31 C45 88.31(18)
C33 Zr31 C45 117.51(17)
C32 Zr31 C45 117.52(19)
CT2 Zr31 C43 28.30(11)
N31 Zr31 C43 103.99(17)
N32 Zr31 C43 85.76(16)
C31 Zr31 C43 108.31(19)
C34 Zr31 C43 140.66(18)
C33 Zr31 C43 167.60(18)
C32 Zr31 C43 139.98(18)
C45 Zr31 C43 53.35(17)
CT2 Zr31 C42 28.60(11)
N31 Zr31 C42 86.73(17)
N32 Zr31 C42 100.88(17)
C31 Zr31 C42 136.11(18)
C34 Zr31 C42 119.42(18)
C33 Zr31 C42 152.03(17)
C32 Zr31 C42 170.28(18)
C45 Zr31 C42 53.76(17)
C43 Zr31 C42 33.03(16)
CT2 Zr31 C44 28.14(11)
N31 Zr31 C44 135.73(17)
N32 Zr31 C44 105.02(16)
C31 Zr31 C44 82.40(19)
C34 Zr31 C44 116.75(18)
C33 Zr31 C44 135.83(18)
C32 Zr31 C44 116.71(18)
C45 Zr31 C44 32.21(16)
C43 Zr31 C44 31.87(17)
C42 Zr31 C44 53.77(17)
CT2 Zr31 C46 28.16(11)
N31 Zr31 C46 104.74(17)
N32 Zr31 C46 133.16(17)
C31 Zr31 C46 120.23(19)
C34 Zr31 C46 89.86(18)
C33 Zr31 C46 124.52(17)
C32 Zr31 C46 142.56(18)
C45 Zr31 C46 32.28(17)
C43 Zr31 C46 53.62(16)
C42 Zr31 C46 32.32(17)
C44 Zr31 C46 53.32(16)
C52 N31 C54 121.2(4)
C52 N31 Zr31 92.2(3)
C54 N31 Zr31 144.1(3)
C52 N32 C57 120.8(4)
C52 N32 Zr31 91.4(3)
C57 N32 Zr31 142.6(3)
C32 C31 Zr31 79.4(3)
C32 C31 H31A 115.4
Zr31 C31 H31A 115.4
C32 C31 H31B 115.4
Zr31 C31 H31B 115.4
H31A C31 H31B 112.4
C33 C32 C31 119.9(5)
C33 C32 C41 119.8(5)
C31 C32 C41 120.1(5)
C33 C32 Zr31 72.8(3)
C31 C32 Zr31 66.3(3)
C41 C32 Zr31 130.4(4)
C32 C33 C34 122.7(5)
C32 C33 Zr31 74.9(3)
C34 C33 Zr31 69.3(3)
C32 C33 H33 118.0
C34 C33 H33 118.0
Zr31 C33 H33 118.0
C33 C34 C35 120.9(5)
C33 C34 Zr31 76.0(3)
C35 C34 Zr31 137.2(4)
C33 C34 H34 105.8
C35 C34 H34 105.8
Zr31 C34 H34 105.8
C36 C35 C40 116.2(5)
C36 C35 C34 124.2(5)
C40 C35 C34 119.5(5)
C35 C36 C37 122.0(6)
C35 C36 H36A 119.0
C37 C36 H36A 119.0
C38 C37 C36 120.9(6)
C38 C37 H37A 119.5
C36 C37 H37A 119.5
C39 C38 C37 118.4(6)
C39 C38 H38A 120.8
C37 C38 H38A 120.8
C38 C39 C40 120.1(6)
C38 C39 H39A 119.9
C40 C39 H39A 119.9
C35 C40 C39 122.2(6)
C35 C40 H40A 118.9
C39 C40 H40A 118.9
C32 C41 H41A 109.5
C32 C41 H41B 109.5
H41A C41 H41B 109.5
C32 C41 H41C 109.5
H41A C41 H41C 109.5
H41B C41 H41C 109.5
C46 C42 C43 106.9(5)
C46 C42 C47 128.1(5)
C43 C42 C47 124.3(5)
C46 C42 Zr31 74.8(3)
C43 C42 Zr31 73.4(3)
C47 C42 Zr31 124.5(4)
C44 C43 C42 108.3(5)
C44 C43 C48 128.0(5)
C42 C43 C48 122.9(5)
C44 C43 Zr31 74.6(3)
C42 C43 Zr31 73.6(3)
C48 C43 Zr31 125.6(4)
C43 C44 C45 108.3(5)
C43 C44 C49 126.3(5)
C45 C44 C49 125.0(5)
C43 C44 Zr31 73.5(3)
C45 C44 Zr31 73.1(3)
C49 C44 Zr31 125.2(4)
C44 C45 C46 108.6(5)
C44 C45 C50 124.6(5)
C46 C45 C50 126.2(5)
C44 C45 Zr31 74.7(3)
C46 C45 Zr31 75.1(3)
C50 C45 Zr31 123.2(4)
C45 C46 C42 107.8(5)
C45 C46 C51 127.6(5)
C42 C46 C51 124.2(5)
C45 C46 Zr31 72.6(3)
C42 C46 Zr31 72.9(3)
C51 C46 Zr31 125.5(4)
C42 C47 H47A 109.5
C42 C47 H47B 109.5
H47A C47 H47B 109.5
C42 C47 H47C 109.5
H47A C47 H47C 109.5
H47B C47 H47C 109.5
C43 C48 H48A 109.5
C43 C48 H48B 109.5
H48A C48 H48B 109.5
C43 C48 H48C 109.5
H48A C48 H48C 109.5
H48B C48 H48C 109.5
C44 C49 H49A 109.5
C44 C49 H49B 109.5
H49A C49 H49B 109.5
C44 C49 H49C 109.5
H49A C49 H49C 109.5
H49B C49 H49C 109.5
C45 C50 H50A 109.5
C45 C50 H50B 109.5
H50A C50 H50B 109.5
C45 C50 H50C 109.5
H50A C50 H50C 109.5
H50B C50 H50C 109.5
C46 C51 H51A 109.5
C46 C51 H51B 109.5
H51A C51 H51B 109.5
C46 C51 H51C 109.5
H51A C51 H51C 109.5
H51B C51 H51C 109.5
N31 C52 N32 113.3(5)
N31 C52 C53 122.6(5)
N32 C52 C53 123.9(5)
C52 C53 H53A 109.5
C52 C53 H53B 109.5
H53A C53 H53B 109.5
C52 C53 H53C 109.5
H53A C53 H53C 109.5
H53B C53 H53C 109.5
N31 C54 C55 111.0(5)
N31 C54 C56 109.9(5)
C55 C54 C56 110.3(5)
N31 C54 H54A 108.5
C55 C54 H54A 108.5
C56 C54 H54A 108.5
C54 C55 H55A 109.5
C54 C55 H55B 109.5
H55A C55 H55B 109.5
C54 C55 H55C 109.5
H55A C55 H55C 109.5
H55B C55 H55C 109.5
C54 C56 H56A 109.5
C54 C56 H56B 109.5
H56A C56 H56B 109.5
C54 C56 H56C 109.5
H56A C56 H56C 109.5
H56B C56 H56C 109.5
N32 C57 C58 111.5(4)
N32 C57 C59 111.7(4)
C58 C57 C59 108.7(5)
N32 C57 H57A 108.3
C58 C57 H57A 108.3
C59 C57 H57A 108.3
C57 C58 H58A 109.5
C57 C58 H58B 109.5
H58A C58 H58B 109.5
C57 C58 H58C 109.5
H58A C58 H58C 109.5
H58B C58 H58C 109.5
C57 C59 H59A 109.5
C57 C59 H59B 109.5
H59A C59 H59B 109.5
C57 C59 H59C 109.5
H59A C59 H59C 109.5
H59B C59 H59C 109.5
CT3 Zr61 N61 114.92(13)
CT3 Zr61 N62 114.09(13)
N61 Zr61 N62 59.00(15)
CT3 Zr61 C61 108.60(16)
N61 Zr61 C61 134.33(18)
N62 Zr61 C61 91.36(18)
CT3 Zr61 C64 112.82(15)
N61 Zr61 C64 98.89(17)
N62 Zr61 C64 133.05(18)
C61 Zr61 C64 75.7(2)
CT3 Zr61 C63 145.74(15)
N61 Zr61 C63 88.36(17)
N62 Zr61 C63 99.25(17)
C61 Zr61 C63 61.00(19)
C64 Zr61 C63 35.08(18)
CT3 Zr61 C62 141.79(17)
N61 Zr61 C62 103.17(19)
N62 Zr61 C62 82.41(18)
C61 Zr61 C62 34.0(2)
C64 Zr61 C62 61.64(19)
C63 Zr61 C62 32.55(18)
CT3 Zr61 C73 28.46(11)
N61 Zr61 C73 104.01(17)
N62 Zr61 C73 85.83(16)
C61 Zr61 C73 107.71(19)
C64 Zr61 C73 141.11(18)
C63 Zr61 C73 167.49(19)
C62 Zr61 C73 138.90(18)
CT3 Zr61 C74 28.32(11)
N61 Zr61 C74 135.99(17)
N62 Zr61 C74 105.86(17)
C61 Zr61 C74 82.12(19)
C64 Zr61 C74 116.37(19)
C63 Zr61 C74 135.60(18)
C62 Zr61 C74 116.11(19)
C73 Zr61 C74 32.18(17)
CT3 Zr61 C75 28.36(12)
N61 Zr61 C75 135.97(16)
N62 Zr61 C75 137.45(17)
C61 Zr61 C75 89.60(19)
C64 Zr61 C75 88.19(19)
C63 Zr61 C75 117.99(18)
C62 Zr61 C75 118.0(2)
C73 Zr61 C75 53.69(17)
C74 Zr61 C75 32.40(17)
CT3 Zr61 C72 28.37(11)
N61 Zr61 C72 86.55(16)
N62 Zr61 C72 100.33(17)
C61 Zr61 C72 135.81(19)
C64 Zr61 C72 120.52(18)
C63 Zr61 C72 153.46(17)
C62 Zr61 C72 169.79(19)
C73 Zr61 C72 32.77(16)
C74 Zr61 C72 53.69(17)
C75 Zr61 C72 53.71(17)
CT3 Zr61 C76 28.21(11)
N61 Zr61 C76 103.63(16)
N62 Zr61 C76 132.51(17)
C61 Zr61 C76 121.52(18)
C64 Zr61 C76 90.67(18)
C63 Zr61 C76 125.73(18)
C62 Zr61 C76 143.95(19)
C73 Zr61 C76 53.72(17)
C74 Zr61 C76 53.60(16)
C75 Zr61 C76 32.49(16)
C72 Zr61 C76 32.18(17)
C82 N61 C84 121.8(4)
C82 N61 Zr61 92.1(3)
C84 N61 Zr61 143.5(3)
C82 N62 C87 120.5(5)
C82 N62 Zr61 90.9(3)
C87 N62 Zr61 143.9(3)
C62 C61 Zr61 78.8(3)
C62 C61 H61A 115.4
Zr61 C61 H61A 115.4
C62 C61 H61B 115.4
Zr61 C61 H61B 115.4
H61A C61 H61B 112.5
C63 C62 C61 120.8(5)
C63 C62 C71 118.1(6)
C61 C62 C71 120.9(5)
C63 C62 Zr61 72.8(3)
C61 C62 Zr61 67.2(3)
C71 C62 Zr61 129.2(4)
C62 C63 C64 122.4(5)
C62 C63 Zr61 74.7(3)
C64 C63 Zr61 69.7(3)
C62 C63 H63 118.2
C64 C63 H63 118.2
Zr61 C63 H63 118.2
C63 C64 C65 119.9(5)
C63 C64 Zr61 75.3(3)
C65 C64 Zr61 138.3(4)
C63 C64 H64 105.9
C65 C64 H64 105.9
Zr61 C64 H64 105.9
C70 C65 C66 117.2(5)
C70 C65 C64 119.8(5)
C66 C65 C64 122.9(5)
C65 C66 C67 120.3(6)
C65 C66 H66A 119.9
C67 C66 H66A 119.9
C68 C67 C66 121.8(6)
C68 C67 H67A 119.1
C66 C67 H67A 119.1
C67 C68 C69 118.5(6)
C67 C68 H68A 120.7
C69 C68 H68A 120.7
C68 C69 C70 120.1(6)
C68 C69 H69A 119.9
C70 C69 H69A 119.9
C65 C70 C69 122.1(6)
C65 C70 H70A 119.0
C69 C70 H70A 119.0
C62 C71 H71A 109.5
C62 C71 H71B 109.5
H71A C71 H71B 109.5
C62 C71 H71C 109.5
H71A C71 H71C 109.5
H71B C71 H71C 109.5
C76 C72 C73 107.8(5)
C76 C72 C77 127.0(5)
C73 C72 C77 124.6(5)
C76 C72 Zr61 74.5(3)
C73 C72 Zr61 73.1(3)
C77 C72 Zr61 125.1(4)
C74 C73 C72 107.9(5)
C74 C73 C78 128.8(5)
C72 C73 C78 122.5(5)
C74 C73 Zr61 74.1(3)
C72 C73 Zr61 74.1(3)
C78 C73 Zr61 125.7(4)
C73 C74 C75 108.6(5)
C73 C74 C79 125.6(5)
C75 C74 C79 125.5(5)
C73 C74 Zr61 73.7(3)
C75 C74 Zr61 74.0(3)
C79 C74 Zr61 123.5(4)
C74 C75 C76 107.8(5)
C74 C75 C80 125.7(5)
C76 C75 C80 126.2(5)
C74 C75 Zr61 73.6(3)
C76 C75 Zr61 74.5(3)
C80 C75 Zr61 122.6(4)
C72 C76 C75 107.8(5)
C72 C76 C81 126.5(5)
C75 C76 C81 125.3(5)
C72 C76 Zr61 73.3(3)
C75 C76 Zr61 73.0(3)
C81 C76 Zr61 124.6(4)
C72 C77 H77A 109.5
C72 C77 H77B 109.5
H77A C77 H77B 109.5
C72 C77 H77C 109.5
H77A C77 H77C 109.5
H77B C77 H77C 109.5
C73 C78 H78A 109.5
C73 C78 H78B 109.5
H78A C78 H78B 109.5
C73 C78 H78C 109.5
H78A C78 H78C 109.5
H78B C78 H78C 109.5
C74 C79 H79A 109.5
C74 C79 H79B 109.5
H79A C79 H79B 109.5
C74 C79 H79C 109.5
H79A C79 H79C 109.5
H79B C79 H79C 109.5
C75 C80 H80A 109.5
C75 C80 H80B 109.5
H80A C80 H80B 109.5
C75 C80 H80C 109.5
H80A C80 H80C 109.5
H80B C80 H80C 109.5
C76 C81 H81A 109.5
C76 C81 H81B 109.5
H81A C81 H81B 109.5
C76 C81 H81C 109.5
H81A C81 H81C 109.5
H81B C81 H81C 109.5
N62 C82 N61 114.3(5)
N62 C82 C83 123.3(5)
N61 C82 C83 122.3(5)
C82 C83 H83A 109.5
C82 C83 H83B 109.5
H83A C83 H83B 109.5
C82 C83 H83C 109.5
H83A C83 H83C 109.5
H83B C83 H83C 109.5
N61 C84 C85 111.5(4)
N61 C84 C86 108.5(5)
C85 C84 C86 109.7(5)
N61 C84 H84A 109.0
C85 C84 H84A 109.0
C86 C84 H84A 109.0
C84 C85 H85A 109.5
C84 C85 H85B 109.5
H85A C85 H85B 109.5
C84 C85 H85C 109.5
H85A C85 H85C 109.5
H85B C85 H85C 109.5
C84 C86 H86A 109.5
C84 C86 H86B 109.5
H86A C86 H86B 109.5
C84 C86 H86C 109.5
H86A C86 H86C 109.5
H86B C86 H86C 109.5
N62 C87 C89 112.5(5)
N62 C87 C88 110.3(5)
C89 C87 C88 109.2(5)
N62 C87 H87A 108.3
C89 C87 H87A 108.3
C88 C87 H87A 108.3
C87 C88 H88A 109.5
C87 C88 H88B 109.5
H88A C88 H88B 109.5
C87 C88 H88C 109.5
H88A C88 H88C 109.5
H88B C88 H88C 109.5
C87 C89 H89A 109.5
C87 C89 H89B 109.5
H89A C89 H89B 109.5
C87 C89 H89C 109.5
H89A C89 H89C 109.5
H89B C89 H89C 109.5
CT4 Zr91 N91 114.41(13)
CT4 Zr91 N92 113.61(13)
N91 Zr91 N92 59.64(15)
CT4 Zr91 C91 109.07(15)
N91 Zr91 C91 134.98(18)
N92 Zr91 C91 92.89(17)
CT4 Zr91 C94 114.23(15)
N91 Zr91 C94 96.79(17)
N92 Zr91 C94 132.03(18)
C91 Zr91 C94 75.01(19)
CT4 Zr91 C93 146.22(14)
N91 Zr91 C93 87.71(18)
N92 Zr91 C93 99.44(17)
C91 Zr91 C93 60.49(19)
C94 Zr91 C93 34.20(18)
CT4 Zr91 C92 142.88(15)
N91 Zr91 C92 102.64(18)
N92 Zr91 C92 82.62(18)
C91 Zr91 C92 34.39(19)
C94 Zr91 C92 61.13(19)
C93 Zr91 C92 32.28(18)
CT4 Zr91 C105 28.39(11)
N91 Zr91 C105 135.62(17)
N92 Zr91 C105 136.81(17)
C91 Zr91 C105 89.17(18)
C94 Zr91 C105 90.06(18)
C93 Zr91 C105 118.60(18)
C92 Zr91 C105 118.72(19)
CT4 Zr91 C104 28.38(11)
N91 Zr91 C104 135.49(17)
N92 Zr91 C104 105.14(16)
C91 Zr91 C104 82.97(19)
C94 Zr91 C104 118.65(18)
C93 Zr91 C104 136.72(19)
C92 Zr91 C104 117.32(19)
C105 Zr91 C104 32.43(16)
CT4 Zr91 C102 28.36(11)
N91 Zr91 C102 86.05(16)
N92 Zr91 C102 100.13(17)
C91 Zr91 C102 136.63(18)
C94 Zr91 C102 120.68(18)
C93 Zr91 C102 152.78(17)
C92 Zr91 C102 171.02(18)
C105 Zr91 C102 53.76(17)
C104 Zr91 C102 53.73(17)
CT4 Zr91 C103 28.08(11)
N91 Zr91 C103 103.72(17)
N92 Zr91 C103 85.70(16)
C91 Zr91 C103 109.25(19)
C94 Zr91 C103 142.25(18)
C93 Zr91 C103 168.52(19)
C92 Zr91 C103 140.32(18)
C105 Zr91 C103 53.34(17)
C104 Zr91 C103 31.96(17)
C102 Zr91 C103 32.60(15)
CT4 Zr91 C106 28.35(11)
N91 Zr91 C106 103.11(16)
N92 Zr91 C106 132.32(17)
C91 Zr91 C106 120.98(18)
C94 Zr91 C106 91.33(18)
C93 Zr91 C106 125.52(17)
C92 Zr91 C106 144.14(19)
C105 Zr91 C106 32.69(16)
C104 Zr91 C106 53.82(16)
C102 Zr91 C106 32.19(16)
C103 Zr91 C106 53.48(16)
C112 N91 C114 121.0(4)
C112 N91 Zr91 91.7(3)
C114 N91 Zr91 144.4(3)
C112 N92 C117 119.6(4)
C112 N92 Zr91 91.4(3)
C117 N92 Zr91 144.0(3)
C92 C91 Zr91 78.9(3)
C92 C91 H91A 115.4
Zr91 C91 H91A 115.4
C92 C91 H91B 115.4
Zr91 C91 H91B 115.4
H91A C91 H91B 112.4
C93 C92 C91 118.4(5)
C93 C92 C101 120.8(6)
C91 C92 C101 120.7(5)
C93 C92 Zr91 72.4(3)
C91 C92 Zr91 66.7(3)
C101 C92 Zr91 129.2(4)
C92 C93 C94 124.3(5)
C92 C93 Zr91 75.3(3)
C94 C93 Zr91 69.3(3)
C92 C93 H93 117.0
C94 C93 H93 117.0
Zr91 C93 H93 117.0
C93 C94 C95 121.1(5)
C93 C94 Zr91 76.5(3)
C95 C94 Zr91 136.1(4)
C93 C94 H94 106.1
C95 C94 H94 106.1
Zr91 C94 H94 106.1
C96 C95 C100 117.1(5)
C96 C95 C94 123.4(5)
C100 C95 C94 119.5(5)
C95 C96 C97 120.9(6)
C95 C96 H96A 119.6
C97 C96 H96A 119.6
C98 C97 C96 121.6(6)
C98 C97 H97A 119.2
C96 C97 H97A 119.2
C97 C98 C99 118.6(6)
C97 C98 H98A 120.7
C99 C98 H98A 120.7
C98 C99 C100 119.5(6)
C98 C99 H99A 120.2
C100 C99 H99A 120.2
C95 C100 C99 122.3(6)
C95 C100 H10B 118.8
C99 C100 H10B 118.8
C92 C101 H10C 109.5
C92 C101 H10D 109.5
H10C C101 H10D 109.5
C92 C101 H10E 109.5
H10C C101 H10E 109.5
H10D C101 H10E 109.5
C106 C102 C103 107.7(5)
C106 C102 C107 128.2(5)
C103 C102 C107 123.6(5)
C106 C102 Zr91 74.1(3)
C103 C102 Zr91 73.9(3)
C107 C102 Zr91 124.7(4)
C104 C103 C102 108.5(5)
C104 C103 C108 127.7(5)
C102 C103 C108 123.3(5)
C104 C103 Zr91 73.5(3)
C102 C103 Zr91 73.5(3)
C108 C103 Zr91 124.8(4)
C103 C104 C105 108.2(5)
C103 C104 C109 126.6(5)
C105 C104 C109 124.7(5)
C103 C104 Zr91 74.5(3)
C105 C104 Zr91 73.5(3)
C109 C104 Zr91 124.3(4)
C104 C105 C106 108.1(5)
C104 C105 C110 125.9(5)
C106 C105 C110 125.6(5)
C104 C105 Zr91 74.0(3)
C106 C105 Zr91 74.5(3)
C110 C105 Zr91 123.3(4)
C102 C106 C105 107.6(4)
C102 C106 C111 125.3(5)
C105 C106 C111 126.5(5)
C102 C106 Zr91 73.7(3)
C105 C106 Zr91 72.9(3)
C111 C106 Zr91 125.4(4)
C102 C107 H10F 109.5
C102 C107 H10G 109.5
H10F C107 H10G 109.5
C102 C107 H10H 109.5
H10F C107 H10H 109.5
H10G C107 H10H 109.5
C103 C108 H10I 109.5
C103 C108 H10J 109.5
H10I C108 H10J 109.5
C103 C108 H10K 109.5
H10I C108 H10K 109.5
H10J C108 H10K 109.5
C104 C109 H10L 109.5
C104 C109 H10M 109.5
H10L C109 H10M 109.5
C104 C109 H10N 109.5
H10L C109 H10N 109.5
H10M C109 H10N 109.5
C105 C110 H11D 109.5
C105 C110 H11E 109.5
H11D C110 H11E 109.5
C105 C110 H11F 109.5
H11D C110 H11F 109.5
H11E C110 H11F 109.5
C106 C111 H11G 109.5
C106 C111 H11H 109.5
H11G C111 H11H 109.5
C106 C111 H11I 109.5
H11G C111 H11I 109.5
H11H C111 H11I 109.5
N92 C112 N91 113.3(5)
N92 C112 C113 124.1(5)
N91 C112 C113 122.5(5)
C112 C113 H11J 109.5
C112 C113 H11K 109.5
H11J C113 H11K 109.5
C112 C113 H11L 109.5
H11J C113 H11L 109.5
H11K C113 H11L 109.5
N91 C114 C115 112.4(5)
N91 C114 C116 109.2(5)
C115 C114 C116 110.1(5)
N91 C114 H11M 108.4
C115 C114 H11M 108.4
C116 C114 H11M 108.4
C114 C115 H11N 109.5
C114 C115 H11O 109.5
H11N C115 H11O 109.5
C114 C115 H11P 109.5
H11N C115 H11P 109.5
H11O C115 H11P 109.5
C114 C116 H11Q 109.5
C114 C116 H11R 109.5
H11Q C116 H11R 109.5
C114 C116 H11S 109.5
H11Q C116 H11S 109.5
H11R C116 H11S 109.5
N92 C117 C118 109.9(4)
N92 C117 C119 110.9(5)
C118 C117 C119 109.5(5)
N92 C117 H11T 108.8
C118 C117 H11T 108.8
C119 C117 H11T 108.8
C117 C118 H11U 109.5
C117 C118 H11V 109.5
H11U C118 H11V 109.5
C117 C118 H11W 109.5
H11U C118 H11W 109.5
H11V C118 H11W 109.5
C117 C119 H11X 109.5
C117 C119 H11Y 109.5
H11X C119 H11Y 109.5
C117 C119 H11Z 109.5
H11X C119 H11Z 109.5
H11Y C119 H11Z 109.5

loop_
_geom_bond_atom_site_label_1
_geom_bond_atom_site_label_2
_geom_bond_distance
Zr1 N1 2.252(4)
Zr1 CT1 2.253(2)
Zr1 N2 2.287(4)
Zr1 C1 2.347(5)
Zr1 C4 2.377(5)
Zr1 C3 2.467(5)
Zr1 C2 2.497(5)
Zr1 C13 2.545(5)
Zr1 C14 2.553(5)
Zr1 C15 2.555(5)
Zr1 C12 2.558(5)
Zr1 C16 2.581(5)
N2 C22 1.335(7)
N2 C27 1.477(7)
N1 C22 1.343(7)
N1 C24 1.478(6)
C1 C2 1.454(8)
C1 H1A 0.9900
C1 H1B 0.9900
C2 C3 1.376(7)
C2 C11 1.520(8)
C3 C4 1.463(7)
C3 H3 1.0000
C4 C5 1.471(7)
C4 H4 1.0000
C5 C6 1.397(8)
C5 C10 1.406(8)
C6 C7 1.403(8)
C6 H6A 0.9500
C7 C8 1.363(9)
C7 H7A 0.9500
C8 C9 1.370(9)
C8 H8A 0.9500
C9 C10 1.398(8)
C9 H9A 0.9500
C10 H10A 0.9500
C11 H11A 0.9800
C11 H11B 0.9800
C11 H11C 0.9800
C12 C16 1.424(7)
C12 C13 1.434(7)
C12 C17 1.514(7)
C13 C14 1.405(8)
C13 C18 1.496(7)
C14 C15 1.441(7)
C14 C19 1.507(7)
C15 C16 1.423(7)
C15 C20 1.509(7)
C16 C21 1.504(7)
C17 H17A 0.9800
C17 H17B 0.9800
C17 H17C 0.9800
C18 H18A 0.9800
C18 H18B 0.9800
C18 H18C 0.9800
C19 H19A 0.9800
C19 H19B 0.9800
C19 H19C 0.9800
C20 H20A 0.9800
C20 H20B 0.9800
C20 H20C 0.9800
C21 H21A 0.9800
C21 H21B 0.9800
C21 H21C 0.9800
C22 C23 1.507(8)
C23 H23A 0.9800
C23 H23B 0.9800
C23 H23C 0.9800
C24 C26 1.509(8)
C24 C25 1.517(8)
C24 H24A 1.0000
C25 H25A 0.9800
C25 H25B 0.9800
C25 H25C 0.9800
C26 H26A 0.9800
C26 H26B 0.9800
C26 H26C 0.9800
C27 C28 1.499(8)
C27 C29 1.562(9)
C27 H27A 1.0000
C28 H28A 0.9800
C28 H28B 0.9800
C28 H28C 0.9800
C29 H29A 0.9800
C29 H29B 0.9800
C29 H29C 0.9800
Zr31 CT2 2.247(2)
Zr31 N31 2.252(4)
Zr31 N32 2.272(4)
Zr31 C31 2.333(5)
Zr31 C34 2.389(5)
Zr31 C33 2.478(5)
Zr31 C32 2.503(6)
Zr31 C45 2.537(5)
Zr31 C43 2.544(5)
Zr31 C42 2.546(5)
Zr31 C44 2.559(5)
Zr31 C46 2.570(5)
N31 C52 1.339(6)
N31 C54 1.458(6)
N32 C52 1.339(6)
N32 C57 1.474(6)
C31 C32 1.436(8)
C31 H31A 0.9900
C31 H31B 0.9900
C32 C33 1.385(7)
C32 C41 1.500(8)
C33 C34 1.452(7)
C33 H33 1.0000
C34 C35 1.483(7)
C34 H34 1.0000
C35 C36 1.393(8)
C35 C40 1.402(8)
C36 C37 1.397(7)
C36 H36A 0.9500
C37 C38 1.390(9)
C37 H37A 0.9500
C38 C39 1.387(9)
C38 H38A 0.9500
C39 C40 1.407(8)
C39 H39A 0.9500
C40 H40A 0.9500
C41 H41A 0.9800
C41 H41B 0.9800
C41 H41C 0.9800
C42 C46 1.424(8)
C42 C43 1.447(7)
C42 C47 1.487(7)
C43 C44 1.401(8)
C43 C48 1.511(7)
C44 C45 1.414(7)
C44 C49 1.507(7)
C45 C46 1.420(8)
C45 C50 1.518(8)
C46 C51 1.501(7)
C47 H47A 0.9800
C47 H47B 0.9800
C47 H47C 0.9800
C48 H48A 0.9800
C48 H48B 0.9800
C48 H48C 0.9800
C49 H49A 0.9800
C49 H49B 0.9800
C49 H49C 0.9800
C50 H50A 0.9800
C50 H50B 0.9800
C50 H50C 0.9800
C51 H51A 0.9800
C51 H51B 0.9800
C51 H51C 0.9800
C52 C53 1.503(7)
C53 H53A 0.9800
C53 H53B 0.9800
C53 H53C 0.9800
C54 C55 1.510(8)
C54 C56 1.525(9)
C54 H54A 1.0000
C55 H55A 0.9800
C55 H55B 0.9800
C55 H55C 0.9800
C56 H56A 0.9800
C56 H56B 0.9800
C56 H56C 0.9800
C57 C58 1.520(7)
C57 C59 1.534(8)
C57 H57A 1.0000
C58 H58A 0.9800
C58 H58B 0.9800
C58 H58C 0.9800
C59 H59A 0.9800
C59 H59B 0.9800
C59 H59C 0.9800
Zr61 CT3 2.242(2)
Zr61 N61 2.244(4)
Zr61 N62 2.280(4)
Zr61 C61 2.347(5)
Zr61 C64 2.396(5)
Zr61 C63 2.472(5)
Zr61 C62 2.496(6)
Zr61 C73 2.537(5)
Zr61 C74 2.541(5)
Zr61 C75 2.545(5)
Zr61 C72 2.549(5)
Zr61 C76 2.565(5)
N61 C82 1.332(7)
N61 C84 1.465(6)
N62 C82 1.319(7)
N62 C87 1.487(6)
C61 C62 1.423(8)
C61 H61A 0.9900
C61 H61B 0.9900
C62 C63 1.392(8)
C62 C71 1.504(8)
C63 C64 1.469(7)
C63 H63 1.0000
C64 C65 1.481(7)
C64 H64 1.0000
C65 C70 1.392(8)
C65 C66 1.397(8)
C66 C67 1.407(8)
C66 H66A 0.9500
C67 C68 1.375(9)
C67 H67A 0.9500
C68 C69 1.383(10)
C68 H68A 0.9500
C69 C70 1.404(8)
C69 H69A 0.9500
C70 H70A 0.9500
C71 H71A 0.9800
C71 H71B 0.9800
C71 H71C 0.9800
C72 C76 1.417(7)
C72 C73 1.435(7)
C72 C77 1.500(7)
C73 C74 1.407(8)
C73 C78 1.498(7)
C74 C75 1.419(7)
C74 C79 1.510(7)
C75 C76 1.430(7)
C75 C80 1.511(7)
C76 C81 1.509(7)
C77 H77A 0.9800
C77 H77B 0.9800
C77 H77C 0.9800
C78 H78A 0.9800
C78 H78B 0.9800
C78 H78C 0.9800
C79 H79A 0.9800
C79 H79B 0.9800
C79 H79C 0.9800
C80 H80A 0.9800
C80 H80B 0.9800
C80 H80C 0.9800
C81 H81A 0.9800
C81 H81B 0.9800
C81 H81C 0.9800
C82 C83 1.518(7)
C83 H83A 0.9800
C83 H83B 0.9800
C83 H83C 0.9800
C84 C85 1.508(8)
C84 C86 1.538(8)
C84 H84A 1.0000
C85 H85A 0.9800
C85 H85B 0.9800
C85 H85C 0.9800
C86 H86A 0.9800
C86 H86B 0.9800
C86 H86C 0.9800
C87 C89 1.518(8)
C87 C88 1.526(7)
C87 H87A 1.0000
C88 H88A 0.9800
C88 H88B 0.9800
C88 H88C 0.9800
C89 H89A 0.9800
C89 H89B 0.9800
C89 H89C 0.9800
Zr91 CT4 2.249(2)
Zr91 N91 2.252(4)
Zr91 N92 2.260(4)
Zr91 C91 2.347(5)
Zr91 C94 2.379(5)
Zr91 C93 2.472(5)
Zr91 C92 2.508(6)
Zr91 C105 2.543(5)
Zr91 C104 2.549(5)
Zr91 C102 2.558(5)
Zr91 C103 2.562(5)
Zr91 C106 2.564(5)
N91 C112 1.344(7)
N91 C114 1.461(6)
N92 C112 1.343(7)
N92 C117 1.484(6)
C91 C92 1.444(8)
C91 H91A 0.9900
C91 H91B 0.9900
C92 C93 1.385(8)
C92 C101 1.507(8)
C93 C94 1.429(7)
C93 H93 1.0000
C94 C95 1.484(7)
C94 H94 1.0000
C95 C96 1.387(8)
C95 C100 1.401(8)
C96 C97 1.397(8)
C96 H96A 0.9500
C97 C98 1.387(9)
C97 H97A 0.9500
C98 C99 1.388(9)
C98 H98A 0.9500
C99 C100 1.401(8)
C99 H99A 0.9500
C100 H10B 0.9500
C101 H10C 0.9800
C101 H10D 0.9800
C101 H10E 0.9800
C102 C106 1.420(7)
C102 C103 1.437(7)
C102 C107 1.503(8)
C103 C104 1.407(7)
C103 C108 1.498(7)
C104 C105 1.422(7)
C104 C109 1.508(7)
C105 C106 1.437(7)
C105 C110 1.494(7)
C106 C111 1.500(7)
C107 H10F 0.9800
C107 H10G 0.9800
C107 H10H 0.9800
C108 H10I 0.9800
C108 H10J 0.9800
C108 H10K 0.9800
C109 H10L 0.9800
C109 H10M 0.9800
C109 H10N 0.9800
C110 H11D 0.9800
C110 H11E 0.9800
C110 H11F 0.9800
C111 H11G 0.9800
C111 H11H 0.9800
C111 H11I 0.9800
C112 C113 1.508(7)
C113 H11J 0.9800
C113 H11K 0.9800
C113 H11L 0.9800
C114 C115 1.502(8)
C114 C116 1.532(9)
C114 H11M 1.0000
C115 H11N 0.9800
C115 H11O 0.9800
C115 H11P 0.9800
C116 H11Q 0.9800
C116 H11R 0.9800
C116 H11S 0.9800
C117 C118 1.516(8)
C117 C119 1.528(8)
C117 H11T 1.0000
C118 H11U 0.9800
C118 H11V 0.9800
C118 H11W 0.9800
C119 H11X 0.9800
C119 H11Y 0.9800
C119 H11Z 0.9800
